data_1503151
loop_
_publ_author_name
'Yu, Jie'
'Chen, Wei-Jie'
'Gong, Liu-Zhu'

_publ_section_title
;
 Kinetic resolution of racemic 2,3-allenoates by organocatalytic
 asymmetric 1,3-dipolar cycloaddition.
;
_journal_issue 18
_journal_name_full 'Organic letters'
_journal_page_first 4050
_journal_page_last 4053
_journal_paper_doi 10.1021/ol101544c
_journal_volume 12
_journal_year 2010
_chemical_absolute_configuration ad
_chemical_formula_sum 'C18 H15 Br O2'
_chemical_formula_weight 343.21
_chemical_name_systematic
;
 ?
;
_space_group_IT_number 4
_symmetry_cell_setting monoclinic
_symmetry_space_group_name_Hall 'P 2yb'
_symmetry_space_group_name_H-M 'P 1 21 1'
_atom_sites_solution_hydrogens geom
_atom_sites_solution_primary direct
_atom_sites_solution_secondary difmap
_audit_creation_method SHELXL-97
_cell_angle_alpha 90.00
_cell_angle_beta 107.156(2)
_cell_angle_gamma 90.00
_cell_formula_units_Z 4
_cell_length_a 13.5681(3)
_cell_length_b 8.12920(10)
_cell_length_c 15.1521(3)
_cell_measurement_reflns_used 9565
_cell_measurement_temperature 291(2)
_cell_measurement_theta_max 62.5552
_cell_measurement_theta_min 3.0477
_cell_volume 1596.88(5)
_computing_cell_refinement 'CrysAlisPro (Oxford Diffraction Ltd.)'
_computing_data_collection 'CrysAlisPro (Oxford Diffraction Ltd.)'
_computing_data_reduction 'CrysAlisPro (Oxford Diffraction Ltd.)'
_computing_molecular_graphics 'Ortep-3 (L. J. Farrugia, 2001)'
_computing_publication_material SHELXL-97
_computing_structure_refinement 'SHELXL-97 (Sheldrick, 1997)'
_computing_structure_solution 'SHELXS-97 (Sheldrick, 1997)'
_diffrn_ambient_temperature 291(2)
_diffrn_detector_area_resol_mean 15.9149
_diffrn_measured_fraction_theta_full 0.991
_diffrn_measured_fraction_theta_max 0.992
_diffrn_measurement_device_type 'Gemini S Ultra, Oxford Diffraction'
_diffrn_measurement_method '\w scans'
_diffrn_radiation_monochromator mirror
_diffrn_radiation_source 'Enhance Ultra (Cu) X-ray Source'
_diffrn_radiation_type CuK\a
_diffrn_radiation_wavelength 1.54184
_diffrn_reflns_av_R_equivalents 0.0279
_diffrn_reflns_av_sigmaI/netI 0.0189
_diffrn_reflns_limit_h_max 15
_diffrn_reflns_limit_h_min -15
_diffrn_reflns_limit_k_max 8
_diffrn_reflns_limit_k_min -9
_diffrn_reflns_limit_l_max 17
_diffrn_reflns_limit_l_min -17
_diffrn_reflns_number 14999
_diffrn_reflns_theta_full 62.74
_diffrn_reflns_theta_max 62.74
_diffrn_reflns_theta_min 3.05
_exptl_absorpt_coefficient_mu 3.516
_exptl_absorpt_correction_T_max 0.3642
_exptl_absorpt_correction_T_min 0.3337
_exptl_absorpt_correction_type multi-scan
_exptl_absorpt_process_details
;
CrysAlisPro, Oxford Diffraction Ltd.,
Version 1.171.33.34d (release 27-02-2009 CrysAlis171 .NET)
(compiled Feb 27 2009,15:38:38)
Empirical absorption correction using spherical harmonics,
 implemented in SCALE3 ABSPACK scaling algorithm.
;
_exptl_crystal_colour colorless
_exptl_crystal_density_diffrn 1.428
_exptl_crystal_density_method 'not measured'
_exptl_crystal_description block
_exptl_crystal_F_000 696
_exptl_crystal_size_max 0.40
_exptl_crystal_size_mid 0.40
_exptl_crystal_size_min 0.36
_refine_diff_density_max 0.485
_refine_diff_density_min -0.480
_refine_diff_density_rms 0.061
_refine_ls_abs_structure_details 'Flack H D (1983), Acta Cryst. A39, 876-881'
_refine_ls_abs_structure_Flack 0.02(3)
_refine_ls_extinction_method none
_refine_ls_goodness_of_fit_ref 1.015
_refine_ls_hydrogen_treatment constr
_refine_ls_matrix_type full
_refine_ls_number_parameters 381
_refine_ls_number_reflns 4914
_refine_ls_number_restraints 64
_refine_ls_restrained_S_all 1.029
_refine_ls_R_factor_all 0.0699
_refine_ls_R_factor_gt 0.0639
_refine_ls_shift/su_max 0.003
_refine_ls_shift/su_mean 0.000
_refine_ls_structure_factor_coef Fsqd
_refine_ls_weighting_details 'calc w=1/[\s^2^(Fo^2^)+(0.0850P)^2^+1.6027P] where P=(Fo^2^+2Fc^2^)/3'
_refine_ls_weighting_scheme calc
_refine_ls_wR_factor_gt 0.1700
_refine_ls_wR_factor_ref 0.1756
_reflns_number_gt 4202
_reflns_number_total 4914
_reflns_threshold_expression >2sigma(I)
_cod_data_source_file ol101544c_si_002.cif
_cod_data_source_block 100507
_cod_original_sg_symbol_H-M 'P 21'
_cod_database_code 1503151

loop_
_symmetry_equiv_pos_as_xyz
'x, y, z'
'-x, y+1/2, -z'

loop_
_atom_site_label
_atom_site_type_symbol
_atom_site_fract_x
_atom_site_fract_y
_atom_site_fract_z
_atom_site_U_iso_or_equiv
_atom_site_adp_type
_atom_site_occupancy
_atom_site_symmetry_multiplicity
_atom_site_calc_flag
_atom_site_refinement_flags
Br2 Br 0.17905(8) 0.28851(11) 0.77822(6) 0.1210(4) Uani 1 1 d .
Br1 Br 0.79770(10) -0.09369(13) -0.28747(7) 0.1411(5) Uani 1 1 d .
O3 O 0.4007(4) -0.0366(7) 0.2891(4) 0.0975(14) Uani 1 1 d .
H4 H 0.4352 -0.0353 0.2529 0.146 Uiso 1 1 calc R
O2 O 0.4845(4) -0.0114(7) 0.1519(3) 0.0927(13) Uani 1 1 d .
O4 O 0.5010(4) 0.1760(7) 0.3490(3) 0.0970(14) Uani 1 1 d .
O1 O 0.5926(4) 0.1886(6) 0.2159(3) 0.0904(13) Uani 1 1 d .
H1 H 0.5553 0.1965 0.2495 0.136 Uiso 1 1 calc R
C9 C 0.6900(5) 0.1532(8) 0.0858(4) 0.0742(15) Uani 1 1 d .
C8 C 0.6063(4) 0.0701(8) 0.0781(4) 0.0735(15) Uani 1 1 d .
C36 C 0.4354(4) 0.0730(9) 0.3525(5) 0.0762(16) Uani 1 1 d .
C12 C 0.8463(5) 0.4243(8) -0.0029(4) 0.0774(14) Uani 1 1 d U
C7 C 0.5578(6) -0.0430(12) -0.0019(6) 0.109(3) Uani 1 1 d .
H7A H 0.5532 -0.1526 0.0221 0.130 Uiso 1 1 calc R
H7B H 0.4880 -0.0057 -0.0319 0.130 Uiso 1 1 calc R
C26 C 0.3947(4) 0.0639(9) 0.4331(4) 0.0770(15) Uani 1 1 d .
C6 C 0.6520(6) 0.0419(11) -0.2102(5) 0.097(2) Uani 1 1 d .
H6 H 0.6391 0.1150 -0.2595 0.117 Uiso 1 1 calc R
C18 C 0.5555(5) 0.0749(9) 0.1526(4) 0.0769(15) Uani 1 1 d .
C25 C 0.4348(6) 0.1949(13) 0.5065(6) 0.115(3) Uani 1 1 d .
H25A H 0.5052 0.1677 0.5409 0.139 Uiso 1 1 calc R
H25B H 0.4362 0.2993 0.4759 0.139 Uiso 1 1 calc R
C4 C 0.6152(5) -0.0533(9) -0.0731(5) 0.0846(17) Uani 1 1 d .
C27 C 0.3316(4) -0.0523(9) 0.4380(4) 0.0804(16) Uani 1 1 d .
C22 C 0.3734(6) 0.2162(12) 0.5738(5) 0.095(2) Uani 1 1 d .
C10 C 0.7737(5) 0.2373(8) 0.0933(4) 0.0799(17) Uani 1 1 d .
H10 H 0.8362 0.1861 0.1222 0.096 Uiso 1 1 calc R
C3 C 0.6924(6) -0.1710(10) -0.0634(5) 0.102(2) Uani 1 1 d .
H3 H 0.7080 -0.2419 -0.0130 0.122 Uiso 1 1 calc R
C29 C 0.1599(5) -0.1749(11) 0.4182(5) 0.099(2) Uani 1 1 d U
H29A H 0.1350 -0.2615 0.3731 0.119 Uiso 1 1 calc R
H29B H 0.1354 -0.0708 0.3885 0.119 Uiso 1 1 calc R
C11 C 0.7780(7) 0.4081(10) 0.0596(6) 0.103(2) Uani 1 1 d .
H11A H 0.8036 0.4806 0.1123 0.124 Uiso 1 1 calc R
H11B H 0.7088 0.4435 0.0262 0.124 Uiso 1 1 calc R
C30 C 0.1158(6) -0.2002(12) 0.4982(5) 0.1059(17) Uani 1 1 d U
C21 C 0.3818(6) 0.1066(13) 0.6471(5) 0.110(3) Uani 1 1 d .
H21 H 0.4263 0.0172 0.6545 0.132 Uiso 1 1 calc R
C20 C 0.3262(6) 0.1286(13) 0.7075(5) 0.103(2) Uani 1 1 d .
H20 H 0.3327 0.0546 0.7557 0.124 Uiso 1 1 calc R
C17 C 0.9444(6) 0.4914(10) 0.0303(6) 0.0986(18) Uani 1 1 d U
H17 H 0.9699 0.5265 0.0913 0.118 Uiso 1 1 calc R
C5 C 0.5969(6) 0.0527(11) -0.1456(5) 0.099(2) Uani 1 1 d .
H5 H 0.5469 0.1338 -0.1523 0.118 Uiso 1 1 calc R
C2 C 0.7461(6) -0.1838(9) -0.1276(5) 0.097(2) Uani 1 1 d .
H2 H 0.7964 -0.2641 -0.1220 0.116 Uiso 1 1 calc R
C32 C 0.1269(6) -0.1958(14) 0.6580(6) 0.1174(14) Uani 1 1 d DU
H32 H 0.1659 -0.1696 0.7178 0.141 Uiso 1 1 calc R
C13 C 0.8108(7) 0.3782(13) -0.0931(6) 0.110(2) Uani 1 1 d U
H13 H 0.7454 0.3320 -0.1151 0.131 Uiso 1 1 calc R
C31 C 0.1710(8) -0.1825(17) 0.5863(6) 0.140(4) Uani 1 1 d DU
H31 H 0.2412 -0.1605 0.6003 0.168 Uiso 1 1 calc R
C28 C 0.2735(5) -0.1752(9) 0.4474(5) 0.0879(18) Uani 1 1 d .
H28 H 0.3065 -0.2706 0.4746 0.106 Uiso 1 1 calc R
C14 C 0.8685(9) 0.3981(18) -0.1514(6) 0.140(4) Uani 1 1 d .
H14 H 0.8401 0.3772 -0.2141 0.168 Uiso 1 1 calc R
C1 C 0.7233(6) -0.0751(10) -0.1998(4) 0.0848(17) Uani 1 1 d .
C35 C 0.0202(7) -0.2751(13) 0.4805(6) 0.1201(15) Uani 1 1 d DU
H35 H -0.0141 -0.3152 0.4220 0.144 Uiso 1 1 calc R
C23 C 0.3088(9) 0.3441(12) 0.5659(6) 0.129(4) Uani 1 1 d .
H23 H 0.3021 0.4195 0.5183 0.155 Uiso 1 1 calc R
C19 C 0.2603(5) 0.2603(11) 0.6974(4) 0.0891(17) Uani 1 1 d U
C24 C 0.2519(6) 0.3655(12) 0.6274(6) 0.109(2) Uani 1 1 d U
H24 H 0.2072 0.4545 0.6201 0.131 Uiso 1 1 calc R
C33 C 0.0294(7) -0.2459(13) 0.6421(6) 0.1209(14) Uani 1 1 d DU
H33 H -0.0014 -0.2515 0.6893 0.145 Uiso 1 1 calc R
C16 C 1.0025(7) 0.5044(16) -0.0299(9) 0.147(4) Uani 1 1 d .
H16 H 1.0674 0.5527 -0.0099 0.176 Uiso 1 1 calc R
C15 C 0.9671(10) 0.4481(17) -0.1184(10) 0.154(5) Uani 1 1 d .
H15 H 1.0107 0.4443 -0.1556 0.185 Uiso 1 1 calc R
C34 C -0.0232(7) -0.2887(13) 0.5529(6) 0.1215(14) Uani 1 1 d DU
H34 H -0.0902 -0.3282 0.5404 0.146 Uiso 1 1 calc R

loop_
_atom_site_aniso_label
_atom_site_aniso_U_11
_atom_site_aniso_U_22
_atom_site_aniso_U_33
_atom_site_aniso_U_23
_atom_site_aniso_U_13
_atom_site_aniso_U_12
Br2 0.1733(8) 0.1181(7) 0.0964(5) -0.0088(5) 0.0781(5) -0.0032(6)
Br1 0.2015(11) 0.1436(10) 0.1138(7) -0.0082(7) 0.1014(7) -0.0025(8)
O3 0.108(3) 0.104(4) 0.100(3) -0.018(3) 0.059(3) -0.030(3)
O2 0.090(3) 0.098(3) 0.108(3) -0.011(3) 0.058(3) -0.023(3)
O4 0.093(3) 0.109(4) 0.107(3) -0.019(3) 0.058(3) -0.025(3)
O1 0.101(3) 0.095(3) 0.095(3) -0.015(3) 0.059(2) -0.024(3)
C9 0.082(4) 0.083(4) 0.067(3) 0.002(3) 0.036(3) 0.003(3)
C8 0.072(3) 0.079(4) 0.082(4) 0.001(3) 0.041(3) -0.008(3)
C36 0.068(3) 0.080(4) 0.091(4) 0.014(3) 0.041(3) 0.005(3)
C12 0.102(3) 0.064(3) 0.082(3) 0.001(3) 0.051(3) -0.008(3)
C7 0.110(5) 0.122(6) 0.111(5) -0.045(5) 0.059(4) -0.042(5)
C26 0.069(3) 0.084(4) 0.086(4) -0.002(3) 0.036(3) -0.008(3)
C6 0.114(5) 0.095(5) 0.079(4) 0.006(4) 0.023(4) -0.009(5)
C18 0.075(3) 0.084(4) 0.081(4) -0.004(3) 0.037(3) -0.004(3)
C25 0.109(5) 0.140(7) 0.116(6) -0.037(5) 0.063(5) -0.046(5)
C4 0.092(4) 0.084(4) 0.082(4) -0.018(4) 0.032(3) -0.013(4)
C27 0.068(3) 0.094(5) 0.087(4) -0.004(3) 0.035(3) -0.006(3)
C22 0.086(4) 0.116(6) 0.089(5) -0.025(4) 0.035(4) -0.035(4)
C10 0.076(3) 0.096(5) 0.083(4) -0.008(3) 0.046(3) -0.018(3)
C3 0.134(6) 0.087(6) 0.097(5) 0.015(4) 0.055(4) 0.001(5)
C29 0.101(5) 0.113(6) 0.092(4) -0.019(4) 0.043(3) -0.028(4)
C11 0.128(6) 0.086(5) 0.124(6) -0.017(4) 0.081(5) -0.015(4)
C30 0.102(3) 0.106(5) 0.1068(19) 0.011(4) 0.027(2) 0.016(3)
C21 0.110(5) 0.130(7) 0.093(5) 0.015(5) 0.031(4) 0.024(5)
C20 0.119(5) 0.125(7) 0.072(4) 0.006(4) 0.036(4) 0.016(5)
C17 0.0971(19) 0.099(2) 0.100(2) 0.0006(10) 0.0288(11) -0.0027(10)
C5 0.099(5) 0.099(5) 0.100(5) -0.015(5) 0.033(4) 0.010(4)
C2 0.132(5) 0.078(5) 0.097(4) 0.013(4) 0.061(4) 0.023(4)
C32 0.1202(15) 0.1209(18) 0.1138(16) 0.0003(10) 0.0386(9) -0.0004(10)
C13 0.110(2) 0.110(3) 0.109(2) -0.0004(10) 0.0328(12) 0.0003(10)
C31 0.143(5) 0.175(10) 0.102(3) 0.006(6) 0.036(2) -0.039(6)
C28 0.091(4) 0.087(5) 0.099(4) 0.006(4) 0.047(3) -0.005(4)
C14 0.174(9) 0.175(10) 0.100(5) -0.011(6) 0.085(6) -0.021(8)
C1 0.107(5) 0.081(4) 0.074(4) -0.013(3) 0.039(3) -0.018(4)
C35 0.1195(18) 0.1213(19) 0.1200(16) 0.0004(10) 0.0359(11) -0.0033(10)
C23 0.212(10) 0.106(7) 0.104(6) 0.020(5) 0.100(7) -0.002(7)
C19 0.096(4) 0.103(5) 0.075(3) -0.023(2) 0.035(3) -0.010(4)
C24 0.111(2) 0.109(2) 0.109(2) 0.0019(10) 0.0339(12) 0.0007(10)
C33 0.1205(16) 0.1227(18) 0.1211(15) 0.0018(10) 0.0381(10) -0.0002(10)
C16 0.089(5) 0.183(11) 0.188(11) 0.041(9) 0.070(7) -0.037(6)
C15 0.176(10) 0.152(9) 0.193(11) 0.026(9) 0.145(10) 0.006(8)
C34 0.1200(16) 0.1235(18) 0.1226(15) 0.0016(10) 0.0381(9) -0.0036(10)

loop_
_atom_type_symbol
_atom_type_description
_atom_type_scat_dispersion_real
_atom_type_scat_dispersion_imag
_atom_type_scat_source
C C 0.0181 0.0091 'International Tables Vol C Tables 4.2.6.8 and 6.1.1.4'
H H 0.0000 0.0000 'International Tables Vol C Tables 4.2.6.8 and 6.1.1.4'
O O 0.0492 0.0322 'International Tables Vol C Tables 4.2.6.8 and 6.1.1.4'
Br Br -0.6763 1.2805 'International Tables Vol C Tables 4.2.6.8 and 6.1.1.4'

loop_
_geom_angle_atom_site_label_1
_geom_angle_atom_site_label_2
_geom_angle_atom_site_label_3
_geom_angle
C36 O3 H4 109.5
C18 O1 H1 109.5
C8 C9 C10 179.7(8)
C9 C8 C18 120.5(6)
C9 C8 C7 123.6(5)
C18 C8 C7 115.8(5)
O4 C36 O3 123.0(6)
O4 C36 C26 121.2(6)
O3 C36 C26 115.8(5)
C13 C12 C17 119.4(6)
C13 C12 C11 120.2(7)
C17 C12 C11 120.4(6)
C4 C7 C8 114.4(5)
C4 C7 H7A 108.7
C8 C7 H7A 108.7
C4 C7 H7B 108.7
C8 C7 H7B 108.7
H7A C7 H7B 107.6
C27 C26 C36 119.8(6)
C27 C26 C25 124.8(6)
C36 C26 C25 115.4(6)
C1 C6 C5 118.8(7)
C1 C6 H6 120.6
C5 C6 H6 120.6
O2 C18 O1 123.6(5)
O2 C18 C8 122.2(6)
O1 C18 C8 114.0(5)
C22 C25 C26 115.3(6)
C22 C25 H25A 108.5
C26 C25 H25A 108.5
C22 C25 H25B 108.5
C26 C25 H25B 108.5
H25A C25 H25B 107.5
C5 C4 C3 118.1(6)
C5 C4 C7 122.3(7)
C3 C4 C7 119.6(7)
C26 C27 C28 175.8(8)
C23 C22 C21 117.5(7)
C23 C22 C25 120.3(9)
C21 C22 C25 122.1(9)
C9 C10 C11 125.6(7)
C9 C10 H10 117.2
C11 C10 H10 117.2
C2 C3 C4 120.9(7)
C2 C3 H3 119.5
C4 C3 H3 119.5
C28 C29 C30 112.7(6)
C28 C29 H29A 109.1
C30 C29 H29A 109.1
C28 C29 H29B 109.1
C30 C29 H29B 109.1
H29A C29 H29B 107.8
C10 C11 C12 112.9(6)
C10 C11 H11A 109.0
C12 C11 H11A 109.0
C10 C11 H11B 109.0
C12 C11 H11B 109.0
H11A C11 H11B 107.8
C31 C30 C35 117.3(8)
C31 C30 C29 123.3(7)
C35 C30 C29 118.3(7)
C20 C21 C22 121.2(9)
C20 C21 H21 119.4
C22 C21 H21 119.4
C21 C20 C19 120.0(8)
C21 C20 H20 120.0
C19 C20 H20 120.0
C16 C17 C12 117.7(8)
C16 C17 H17 121.1
C12 C17 H17 121.1
C4 C5 C6 121.2(7)
C4 C5 H5 119.4
C6 C5 H5 119.4
C1 C2 C3 118.2(7)
C1 C2 H2 120.9
C3 C2 H2 120.9
C33 C32 C31 121.0(8)
C33 C32 H32 119.5
C31 C32 H32 119.5
C14 C13 C12 121.4(9)
C14 C13 H13 119.3
C12 C13 H13 119.3
C30 C31 C32 122.0(8)
C30 C31 H31 119.0
C32 C31 H31 119.0
C27 C28 C29 125.3(7)
C27 C28 H28 117.3
C29 C28 H28 117.3
C15 C14 C13 119.9(9)
C15 C14 H14 120.1
C13 C14 H14 120.1
C6 C1 C2 122.7(6)
C6 C1 Br1 119.5(6)
C2 C1 Br1 117.8(6)
C30 C35 C34 118.1(8)
C30 C35 H35 121.0
C34 C35 H35 121.0
C22 C23 C24 121.0(8)
C22 C23 H23 119.5
C24 C23 H23 119.5
C24 C19 C20 119.1(7)
C24 C19 Br2 120.4(6)
C20 C19 Br2 120.5(6)
C19 C24 C23 121.2(9)
C19 C24 H24 119.4
C23 C24 H24 119.4
C32 C33 C34 116.9(9)
C32 C33 H33 121.5
C34 C33 H33 121.5
C15 C16 C17 121.6(9)
C15 C16 H16 119.2
C17 C16 H16 119.2
C14 C15 C16 119.3(8)
C14 C15 H15 120.3
C16 C15 H15 120.3
C33 C34 C35 122.5(8)
C33 C34 H34 118.7
C35 C34 H34 118.7

loop_
_geom_bond_atom_site_label_1
_geom_bond_atom_site_label_2
_geom_bond_distance
Br2 C19 1.887(6)
Br1 C1 1.896(6)
O3 C36 1.293(8)
O3 H4 0.8200
O2 C18 1.190(8)
O4 C36 1.234(8)
O1 C18 1.320(8)
O1 H1 0.8200
C9 C8 1.297(8)
C9 C10 1.301(8)
C8 C18 1.486(8)
C8 C7 1.508(9)
C36 C26 1.483(8)
C12 C13 1.361(10)
C12 C17 1.388(10)
C12 C11 1.513(8)
C7 C4 1.508(9)
C7 H7A 0.9700
C7 H7B 0.9700
C26 C27 1.293(9)
C26 C25 1.519(10)
C6 C1 1.332(11)
C6 C5 1.400(10)
C6 H6 0.9300
C25 C22 1.505(9)
C25 H25A 0.9700
C25 H25B 0.9700
C4 C5 1.360(11)
C4 C3 1.395(10)
C27 C28 1.305(9)
C22 C23 1.342(13)
C22 C21 1.402(12)
C10 C11 1.487(11)
C10 H10 0.9300
C3 C2 1.381(9)
C3 H3 0.9300
C29 C28 1.472(10)
C29 C30 1.515(10)
C29 H29A 0.9700
C29 H29B 0.9700
C11 H11A 0.9700
C11 H11B 0.9700
C30 C31 1.333(11)
C30 C35 1.386(12)
C21 C20 1.359(10)
C21 H21 0.9300
C20 C19 1.374(12)
C20 H20 0.9300
C17 C16 1.375(11)
C17 H17 0.9300
C5 H5 0.9300
C2 C1 1.369(10)
C2 H2 0.9300
C32 C33 1.337(10)
C32 C31 1.389(10)
C32 H32 0.9300
C13 C14 1.352(11)
C13 H13 0.9300
C31 H31 0.9300
C28 H28 0.9300
C14 C15 1.346(16)
C14 H14 0.9300
C35 C34 1.394(10)
C35 H35 0.9300
C23 C24 1.387(11)
C23 H23 0.9300
C19 C24 1.340(11)
C24 H24 0.9300
C33 C34 1.374(10)
C33 H33 0.9300
C16 C15 1.362(16)
C16 H16 0.9300
C15 H15 0.9300
C34 H34 0.9300

loop_
_geom_hbond_atom_site_label_D
_geom_hbond_atom_site_label_H
_geom_hbond_atom_site_label_A
_geom_hbond_distance_DH
_geom_hbond_distance_HA
_geom_hbond_distance_DA
_geom_hbond_angle_DHA
O3 H4 O2 0.82 1.85 2.656(6) 166.1
O1 H1 O4 0.82 1.87 2.665(6) 163.1

loop_
_geom_torsion_atom_site_label_1
_geom_torsion_atom_site_label_2
_geom_torsion_atom_site_label_3
_geom_torsion_atom_site_label_4
_geom_torsion
C10 C9 C8 C18 -91(100)
C10 C9 C8 C7 92(100)
C9 C8 C7 C4 0.3(12)
C18 C8 C7 C4 -176.2(7)
O4 C36 C26 C27 -175.1(7)
O3 C36 C26 C27 2.4(9)
O4 C36 C26 C25 3.4(10)
O3 C36 C26 C25 -179.1(7)
C9 C8 C18 O2 -172.8(7)
C7 C8 C18 O2 3.9(10)
C9 C8 C18 O1 10.8(9)
C7 C8 C18 O1 -172.6(7)
C27 C26 C25 C22 -17.9(13)
C36 C26 C25 C22 163.7(8)
C8 C7 C4 C5 -88.1(10)
C8 C7 C4 C3 89.6(9)
C36 C26 C27 C28 103(9)
C25 C26 C27 C28 -76(9)
C26 C25 C22 C23 -103.2(11)
C26 C25 C22 C21 77.6(11)
C8 C9 C10 C11 0(100)
C5 C4 C3 C2 -2.5(11)
C7 C4 C3 C2 179.8(7)
C9 C10 C11 C12 -126.4(7)
C13 C12 C11 C10 79.4(10)
C17 C12 C11 C10 -102.8(8)
C28 C29 C30 C31 16.1(14)
C28 C29 C30 C35 -151.1(8)
C23 C22 C21 C20 0.3(13)
C25 C22 C21 C20 179.6(8)
C22 C21 C20 C19 0.0(14)
C13 C12 C17 C16 -1.6(12)
C11 C12 C17 C16 -179.4(9)
C3 C4 C5 C6 1.6(11)
C7 C4 C5 C6 179.3(7)
C1 C6 C5 C4 0.1(12)
C4 C3 C2 C1 1.7(12)
C17 C12 C13 C14 -0.8(14)
C11 C12 C13 C14 177.0(10)
C35 C30 C31 C32 -16.9(18)
C29 C30 C31 C32 175.7(11)
C33 C32 C31 C30 8(2)
C26 C27 C28 C29 164(9)
C30 C29 C28 C27 -118.7(9)
C12 C13 C14 C15 7.1(19)
C5 C6 C1 C2 -1.0(12)
C5 C6 C1 Br1 179.2(5)
C3 C2 C1 C6 0.1(12)
C3 C2 C1 Br1 179.9(6)
C31 C30 C35 C34 16.0(15)
C29 C30 C35 C34 -176.0(9)
C21 C22 C23 C24 -0.6(14)
C25 C22 C23 C24 -179.9(8)
C21 C20 C19 C24 0.0(13)
C21 C20 C19 Br2 177.9(7)
C20 C19 C24 C23 -0.3(13)
Br2 C19 C24 C23 -178.2(7)
C22 C23 C24 C19 0.6(15)
C31 C32 C33 C34 2.3(17)
C12 C17 C16 C15 -2.3(17)
C13 C14 C15 C16 -11(2)
C17 C16 C15 C14 9(2)
C32 C33 C34 C35 -2.6(16)
C30 C35 C34 C33 -6.6(15)
